data_4307448
loop_
_publ_author_name
'Shahab Derakhshan'
'Abdeljalil Assoud'
'Katja M. Kleinke'
'Holger Kleinke'

_publ_section_title
;
Crystal Structure, Electronic Structure, and Physical Properties of
Ti1-\dMo1+\dAs4 and Ti1-\dMo1+\dSb4
;
_journal_name_full 'Inorganic Chemistry'
_journal_page_first 1459
_journal_page_last 1463
_journal_paper_doi 10.1021/ic0619254
_journal_volume 46
_journal_year 2007
_chemical_formula_sum 'Mo1.21 Sb4 Ti0.79'
_chemical_formula_weight 641.17
_chemical_name_systematic
; 
 ? 
;
_space_group_IT_number 12
_symmetry_cell_setting monoclinic
_symmetry_space_group_name_Hall '-C 2y'
_symmetry_space_group_name_H-M 'C 1 2/m 1'
_atom_sites_solution_hydrogens geom
_atom_sites_solution_primary direct
_atom_sites_solution_secondary difmap
_audit_creation_method SHELXL-97
_cell_angle_alpha 90.00
_cell_angle_beta 120.230(2)
_cell_angle_gamma 90.00
_cell_formula_units_Z 2
_cell_length_a 10.1222(9)
_cell_length_b 3.6080(3)
_cell_length_c 8.1884(8)
_cell_measurement_temperature 298(2)
_cell_volume 258.38(4)
_computing_structure_refinement 'SHELXL-97 (Sheldrick, 1997)'
_computing_structure_solution 'SHELXS-97 (Sheldrick, 1990)'
_diffrn_ambient_temperature 298(2)
_diffrn_measured_fraction_theta_full 0.953
_diffrn_measured_fraction_theta_max 0.953
_diffrn_radiation_monochromator graphite
_diffrn_radiation_source 'fine-focus sealed tube'
_diffrn_radiation_type MoK\a
_diffrn_radiation_wavelength 0.71073
_diffrn_reflns_av_R_equivalents 0.0184
_diffrn_reflns_av_sigmaI/netI 0.0254
_diffrn_reflns_limit_h_max 16
_diffrn_reflns_limit_h_min -16
_diffrn_reflns_limit_k_max 5
_diffrn_reflns_limit_k_min -5
_diffrn_reflns_limit_l_max 9
_diffrn_reflns_limit_l_min -12
_diffrn_reflns_number 1384
_diffrn_reflns_theta_full 34.94
_diffrn_reflns_theta_max 34.94
_diffrn_reflns_theta_min 4.06
_exptl_absorpt_coefficient_mu 24.449
_exptl_absorpt_correction_T_max 0.85
_exptl_absorpt_correction_T_min 0.45
_exptl_absorpt_correction_type empirical
_exptl_absorpt_process_details sadabs
_exptl_crystal_colour black
_exptl_crystal_density_diffrn 8.241
_exptl_crystal_density_method 'not measured'
_exptl_crystal_description plate
_exptl_crystal_F_000 545
_exptl_crystal_size_max 0.05
_exptl_crystal_size_mid 0.04
_exptl_crystal_size_min 0.02
_refine_diff_density_max 1.215
_refine_diff_density_min -1.738
_refine_diff_density_rms 0.374
_refine_ls_extinction_coef 0.0309(10)
_refine_ls_extinction_expression Fc^*^=kFc[1+0.001xFc^2^\l^3^/sin(2\q)]^-1/4^
_refine_ls_extinction_method SHELXL
_refine_ls_goodness_of_fit_ref 1.281
_refine_ls_hydrogen_treatment mixed
_refine_ls_matrix_type full
_refine_ls_number_parameters 21
_refine_ls_number_reflns 610
_refine_ls_number_restraints 0
_refine_ls_restrained_S_all 1.281
_refine_ls_R_factor_all 0.0221
_refine_ls_R_factor_gt 0.0209
_refine_ls_shift/su_max 0.000
_refine_ls_shift/su_mean 0.000
_refine_ls_structure_factor_coef Fsqd
_refine_ls_weighting_details 'calc w=1/[\s^2^(Fo^2^)+(0.0193P)^2^+0.4616P] where P=(Fo^2^+2Fc^2^)/3'
_refine_ls_weighting_scheme calc
_refine_ls_wR_factor_gt 0.0497
_refine_ls_wR_factor_ref 0.0503
_reflns_number_gt 590
_reflns_number_total 610
_reflns_threshold_expression >2sigma(I)
_cod_data_source_file ic0619254si20061009_082733.cif
_cod_data_source_block TiMoSb4
_cod_depositor_comments
;
The following automatic conversions were performed:
'_symmetry_cell_setting' value 'Monoclinic' changed to 'monoclinic'
according to '/home/saulius/struct/CIF-dictionaries/cif_core.dic'
dictionary named 'cif_core.dic' version 2.4.1 from 2010-06-29.

Automatic conversion script
Id: cif_fix_enum 1527 2010-12-29 10:47:43Z saulius 
;
_cod_database_code 4307448

loop_
_symmetry_equiv_pos_as_xyz
'x, y, z'
'-x, y, -z'
'x+1/2, y+1/2, z'
'-x+1/2, y+1/2, -z'
'-x, -y, -z'
'x, -y, z'
'-x+1/2, -y+1/2, -z'
'x+1/2, -y+1/2, z'

loop_
_atom_site_label
_atom_site_type_symbol
_atom_site_fract_x
_atom_site_fract_y
_atom_site_fract_z
_atom_site_U_iso_or_equiv
_atom_site_adp_type
_atom_site_occupancy
_atom_site_symmetry_multiplicity
_atom_site_calc_flag
_atom_site_refinement_flags
_atom_site_disorder_assembly
_atom_site_disorder_group
Ti Ti 0.34807(5) 0.5000 0.30893(7) 0.00588(16) Uani 0.397(5) 2 d SP . .
Mo Mo 0.34807(5) 0.5000 0.30893(7) 0.00588(16) Uani 0.603(5) 2 d SP . .
Sb1 Sb 0.09496(3) 0.5000 0.38822(4) 0.00696(11) Uani 1 2 d S . .
Sb2 Sb 0.15008(3) 0.0000 0.03813(4) 0.00654(11) Uani 1 2 d S . .

loop_
_atom_site_aniso_label
_atom_site_aniso_U_11
_atom_site_aniso_U_22
_atom_site_aniso_U_33
_atom_site_aniso_U_23
_atom_site_aniso_U_13
_atom_site_aniso_U_12
Ti 0.0048(2) 0.0068(2) 0.0062(2) 0.000 0.00295(16) 0.000
Mo 0.0048(2) 0.0068(2) 0.0062(2) 0.000 0.00295(16) 0.000
Sb1 0.00594(14) 0.00800(17) 0.00796(16) 0.000 0.00426(11) 0.000
Sb2 0.00527(14) 0.00713(17) 0.00733(16) 0.000 0.00325(11) 0.000

loop_
_atom_type_symbol
_atom_type_description
_atom_type_scat_dispersion_real
_atom_type_scat_dispersion_imag
_atom_type_scat_source
Ti Ti 0.2776 0.4457 'International Tables Vol C Tables 4.2.6.8 and 6.1.1.4'
Mo Mo -1.6832 0.6857 'International Tables Vol C Tables 4.2.6.8 and 6.1.1.4'
Sb Sb -0.5866 1.5461 'International Tables Vol C Tables 4.2.6.8 and 6.1.1.4'

loop_
_geom_angle_atom_site_label_1
_geom_angle_atom_site_label_2
_geom_angle_atom_site_label_3
_geom_angle
_geom_angle_site_symmetry_1
_geom_angle_site_symmetry_3
_geom_angle_publ_flag
Sb2 Ti Sb2 81.018(15) . 1_565 ?
Sb2 Ti Sb2 64.433(13) . 7 ?
Sb2 Ti Sb2 64.433(13) 1_565 7 ?
Sb2 Ti Sb1 141.51(2) . 3 ?
Sb2 Ti Sb1 88.198(11) 1_565 3 ?
Sb2 Ti Sb1 77.540(13) 7 3 ?
Sb2 Ti Sb1 88.198(11) . 3_545 ?
Sb2 Ti Sb1 141.51(2) 1_565 3_545 ?
Sb2 Ti Sb1 77.540(13) 7 3_545 ?
Sb1 Ti Sb1 77.609(15) 3 3_545 ?
Sb2 Ti Sb1 147.716(19) . 7_566 ?
Sb2 Ti Sb1 91.821(11) 1_565 7_566 ?
Sb2 Ti Sb1 139.390(9) 7 7_566 ?
Sb1 Ti Sb1 68.812(12) 3 7_566 ?
Sb1 Ti Sb1 115.057(16) 3_545 7_566 ?
Sb2 Ti Sb1 91.821(11) . 7_556 ?
Sb2 Ti Sb1 147.716(19) 1_565 7_556 ?
Sb2 Ti Sb1 139.390(9) 7 7_556 ?
Sb1 Ti Sb1 115.057(16) 3 7_556 ?
Sb1 Ti Sb1 68.812(12) 3_545 7_556 ?
Sb1 Ti Sb1 77.555(16) 7_566 7_556 ?
Sb2 Ti Sb1 79.497(14) . . ?
Sb2 Ti Sb1 79.497(14) 1_565 . ?
Sb2 Ti Sb1 131.543(18) 7 . ?
Sb1 Ti Sb1 134.713(13) 3 . ?
Sb1 Ti Sb1 134.713(13) 3_545 . ?
Sb1 Ti Sb1 68.236(12) 7_566 . ?
Sb1 Ti Sb1 68.236(12) 7_556 . ?
Sb2 Ti Ti 139.314(8) . 5_666 ?
Sb2 Ti Ti 139.314(8) 1_565 5_666 ?
Sb2 Ti Ti 120.42(2) 7 5_666 ?
Sb1 Ti Ti 57.555(13) 3 5_666 ?
Sb1 Ti Ti 57.555(13) 3_545 5_666 ?
Sb1 Ti Ti 57.502(14) 7_566 5_666 ?
Sb1 Ti Ti 57.502(14) 7_556 5_666 ?
Sb1 Ti Ti 108.04(2) . 5_666 ?
Sb2 Ti Mo 139.314(8) . 5_666 ?
Sb2 Ti Mo 139.314(8) 1_565 5_666 ?
Sb2 Ti Mo 120.42(2) 7 5_666 ?
Sb1 Ti Mo 57.555(13) 3 5_666 ?
Sb1 Ti Mo 57.555(13) 3_545 5_666 ?
Sb1 Ti Mo 57.502(14) 7_566 5_666 ?
Sb1 Ti Mo 57.502(14) 7_556 5_666 ?
Sb1 Ti Mo 108.04(2) . 5_666 ?
Ti Ti Mo 0.000(17) 5_666 5_666 ?
Mo Sb1 Ti 0.000(13) 3_445 3_445 ?
Mo Sb1 Mo 77.609(15) 3_445 3_455 ?
Ti Sb1 Mo 77.609(15) 3_445 3_455 ?
Mo Sb1 Ti 77.609(15) 3_445 3_455 ?
Ti Sb1 Ti 77.609(15) 3_445 3_455 ?
Mo Sb1 Ti 0.000(19) 3_455 3_455 ?
Mo Sb1 Mo 111.188(12) 3_445 7_566 ?
Ti Sb1 Mo 111.188(12) 3_445 7_566 ?
Mo Sb1 Mo 64.943(16) 3_455 7_566 ?
Ti Sb1 Mo 64.943(16) 3_455 7_566 ?
Mo Sb1 Ti 111.188(12) 3_445 7_566 ?
Ti Sb1 Ti 111.188(12) 3_445 7_566 ?
Mo Sb1 Ti 64.943(16) 3_455 7_566 ?
Ti Sb1 Ti 64.943(16) 3_455 7_566 ?
Mo Sb1 Ti 0.000(18) 7_566 7_566 ?
Mo Sb1 Ti 64.943(16) 3_445 7_556 ?
Ti Sb1 Ti 64.943(16) 3_445 7_556 ?
Mo Sb1 Ti 111.188(12) 3_455 7_556 ?
Ti Sb1 Ti 111.188(12) 3_455 7_556 ?
Mo Sb1 Ti 77.555(16) 7_566 7_556 ?
Ti Sb1 Ti 77.555(16) 7_566 7_556 ?
Mo Sb1 Mo 64.943(16) 3_445 7_556 ?
Ti Sb1 Mo 64.943(16) 3_445 7_556 ?
Mo Sb1 Mo 111.188(12) 3_455 7_556 ?
Ti Sb1 Mo 111.188(12) 3_455 7_556 ?
Mo Sb1 Mo 77.555(16) 7_566 7_556 ?
Ti Sb1 Mo 77.555(16) 7_566 7_556 ?
Ti Sb1 Mo 0.00(2) 7_556 7_556 ?
Mo Sb1 Ti 134.713(13) 3_445 . ?
Ti Sb1 Ti 134.713(13) 3_445 . ?
Mo Sb1 Ti 134.713(13) 3_455 . ?
Ti Sb1 Ti 134.713(13) 3_455 . ?
Mo Sb1 Ti 111.764(12) 7_566 . ?
Ti Sb1 Ti 111.764(12) 7_566 . ?
Ti Sb1 Ti 111.764(12) 7_556 . ?
Mo Sb1 Ti 111.764(12) 7_556 . ?
Mo Sb1 Sb1 55.619(11) 3_445 5_566 ?
Ti Sb1 Sb1 55.619(11) 3_445 5_566 ?
Mo Sb1 Sb1 55.619(12) 3_455 5_566 ?
Ti Sb1 Sb1 55.619(12) 3_455 5_566 ?
Mo Sb1 Sb1 55.569(11) 7_566 5_566 ?
Ti Sb1 Sb1 55.569(11) 7_566 5_566 ?
Ti Sb1 Sb1 55.569(11) 7_556 5_566 ?
Mo Sb1 Sb1 55.569(11) 7_556 5_566 ?
Ti Sb1 Sb1 161.908(17) . 5_566 ?
Mo Sb1 Sb1 162.271(18) 3_445 7_566 ?
Ti Sb1 Sb1 162.271(18) 3_445 7_566 ?
Mo Sb1 Sb1 105.093(10) 3_455 7_566 ?
Ti Sb1 Sb1 105.093(10) 3_455 7_566 ?
Mo Sb1 Sb1 56.790(12) 7_566 7_566 ?
Ti Sb1 Sb1 56.790(12) 7_566 7_566 ?
Ti Sb1 Sb1 98.280(15) 7_556 7_566 ?
Mo Sb1 Sb1 98.280(15) 7_556 7_566 ?
Ti Sb1 Sb1 54.973(12) . 7_566 ?
Sb1 Sb1 Sb1 110.965(16) 5_566 7_566 ?
Sb2 Sb2 Ti 116.589(15) 5 . ?
Sb2 Sb2 Ti 116.589(15) 5 1_545 ?
Ti Sb2 Ti 81.018(15) . 1_545 ?
Sb2 Sb2 Mo 116.589(15) 5 1_545 ?
Ti Sb2 Mo 81.018(15) . 1_545 ?
Ti Sb2 Mo 0.0 1_545 1_545 ?
Sb2 Sb2 Ti 109.351(18) 5 7 ?
Ti Sb2 Ti 115.567(13) . 7 ?
Ti Sb2 Ti 115.567(13) 1_545 7 ?
Mo Sb2 Ti 115.567(13) 1_545 7 ?
Sb2 Sb2 Mo 109.351(18) 5 7 ?
Ti Sb2 Mo 115.567(13) . 7 ?
Ti Sb2 Mo 115.567(13) 1_545 7 ?
Mo Sb2 Mo 115.567(13) 1_545 7 ?
Ti Sb2 Mo 0.000(18) 7 7 ?
Sb2 Sb2 Sb2 136.799(12) 5 7 ?
Ti Sb2 Sb2 58.979(13) . 7 ?
Ti Sb2 Sb2 105.398(16) 1_545 7 ?
Mo Sb2 Sb2 105.398(16) 1_545 7 ?
Ti Sb2 Sb2 56.588(11) 7 7 ?
Mo Sb2 Sb2 56.588(11) 7 7 ?
Sb2 Sb2 Sb2 136.799(12) 5 7_545 ?
Ti Sb2 Sb2 105.398(16) . 7_545 ?
Ti Sb2 Sb2 58.979(13) 1_545 7_545 ?
Mo Sb2 Sb2 58.979(13) 1_545 7_545 ?
Ti Sb2 Sb2 56.588(11) 7 7_545 ?
Mo Sb2 Sb2 56.588(11) 7 7_545 ?
Sb2 Sb2 Sb2 73.893(14) 7 7_545 ?

loop_
_geom_bond_atom_site_label_1
_geom_bond_atom_site_label_2
_geom_bond_distance
_geom_bond_site_symmetry_2
_geom_bond_publ_flag
Ti Sb2 2.7772(4) . ?
Ti Sb2 2.7772(4) 1_565 ?
Ti Sb2 2.8513(6) 7 ?
Ti Sb1 2.8787(4) 3 ?
Ti Sb1 2.8787(4) 3_545 ?
Ti Sb1 2.8804(5) 7_566 ?
Ti Sb1 2.8804(5) 7_556 ?
Ti Sb1 2.9430(6) . ?
Ti Ti 3.0920(9) 5_666 ?
Ti Mo 3.0920(9) 5_666 ?
Sb1 Mo 2.8787(4) 3_445 ?
Sb1 Ti 2.8787(4) 3_445 ?
Sb1 Mo 2.8787(4) 3_455 ?
Sb1 Ti 2.8787(4) 3_455 ?
Sb1 Mo 2.8804(5) 7_566 ?
Sb1 Ti 2.8804(5) 7_566 ?
Sb1 Ti 2.8804(5) 7_556 ?
Sb1 Mo 2.8804(5) 7_556 ?
Sb1 Sb1 3.2542(6) 5_566 ?
Sb1 Sb1 3.2668(5) 7_566 ?
Sb2 Sb2 2.7768(6) 5 ?
Sb2 Ti 2.7772(4) 1_545 ?
Sb2 Mo 2.7772(4) 1_545 ?
Sb2 Ti 2.8513(6) 7 ?
Sb2 Mo 2.8513(6) 7 ?
Sb2 Sb2 3.0013(5) 7 ?
Sb2 Sb2 3.0013(5) 7_545 ?
